data_7013620
loop_
_publ_author_name
'Petrella, Antonella J.'
'Craig, Donald C.'
'Lamb, Robert N.'
'Raston, Colin L.'
'Roberts, Nicholas K.'

_publ_section_title
;
 A facile route to hetero-bimetallic Ti(iv)-alkali metal calix[4]arene
 complexes
;
_journal_issue 24
_journal_name_full 'Dalton Transactions'
_journal_page_first 4590
_journal_paper_doi 10.1039/b310635g
_journal_year 2003
_chemical_formula_sum 'C61 H83 K O9 Ti'
_chemical_formula_weight 1047.27
_chemical_name_systematic
; 
? 
;
_space_group_IT_number 14
_symmetry_cell_setting monoclinic
_symmetry_space_group_name_Hall '-P 2yn'
_symmetry_space_group_name_H-M 'P 1 21/n 1'
_atom_sites_solution_hydrogens geom
_atom_sites_solution_primary direct
_atom_sites_solution_secondary difmap
_audit_creation_method SHELXL-97
_cell_angle_alpha 90.00
_cell_angle_beta 96.309(2)
_cell_angle_gamma 90.00
_cell_formula_units_Z 4
_cell_length_a 13.8800(2)
_cell_length_b 20.3074(3)
_cell_length_c 21.3492(3)
_cell_measurement_temperature 150(2)
_cell_volume 5981.18(15)
_computing_cell_refinement 'DENZO-SMN (Otwinowski & Minor, 1996)'
_computing_data_collection 'COLLECT (Nonius, 1999)'
_computing_data_reduction 'DENZO-SMN (Otwinowski & Minor, 1996)'
_computing_molecular_graphics
;
ORTEP3 for Windows (Farrugia, 1997) 
XSeed (Barbour, 2001)
;
_computing_publication_material 'WC (Thornton-Pett, 2000)'
_computing_structure_refinement 'SHELXL-97 (Sheldrick, 1997)'
_computing_structure_solution 'SHELXS-97 (Sheldrick, 1990)'
_diffrn_ambient_temperature 150(2)
_diffrn_detector_area_resol_mean 9.091
_diffrn_measured_fraction_theta_full 0.998
_diffrn_measured_fraction_theta_max 0.998
_diffrn_measurement_device_type 'Nonius KappaCCD area detector diffractometer'
_diffrn_measurement_method
;
Detector set at 30mm from sample with different 2theta offsets 
1 degree phi exposures for chi=0 degree settings
1 degree omega exposures for chi=90 degree settings
;
_diffrn_radiation_monochromator graphite
_diffrn_radiation_source 'fine-focus sealed tube'
_diffrn_radiation_type MoK\a
_diffrn_radiation_wavelength 0.71073
_diffrn_reflns_av_R_equivalents 0.0820
_diffrn_reflns_av_sigmaI/netI 0.0649
_diffrn_reflns_limit_h_max 17
_diffrn_reflns_limit_h_min -17
_diffrn_reflns_limit_k_max 25
_diffrn_reflns_limit_k_min -22
_diffrn_reflns_limit_l_max 26
_diffrn_reflns_limit_l_min -26
_diffrn_reflns_number 66468
_diffrn_reflns_theta_full 26.00
_diffrn_reflns_theta_max 26.00
_diffrn_reflns_theta_min 1.67
_exptl_absorpt_coefficient_mu 0.265
_exptl_absorpt_correction_T_max 0.9843
_exptl_absorpt_correction_T_min 0.9392
_exptl_absorpt_correction_type multi-scan
_exptl_absorpt_process_details
;
Using multiple and symmetry-related data measurements via the program SORTAV
See R.H. Blessing, Acta Cryst (1995), A51, 33-38 
;
_exptl_crystal_colour yellow
_exptl_crystal_density_diffrn 1.163
_exptl_crystal_density_method 'not measured'
_exptl_crystal_description prism
_exptl_crystal_F_000 2248
_exptl_crystal_size_max 0.24
_exptl_crystal_size_mid 0.13
_exptl_crystal_size_min 0.06
_refine_diff_density_max 0.649
_refine_diff_density_min -0.541
_refine_diff_density_rms 0.120
_refine_ls_extinction_coef 0.0009(3)
_refine_ls_extinction_expression Fc^*^=kFc[1+0.001xFc^2^\l^3^/sin(2\q)]^-1/4^
_refine_ls_extinction_method SHELXL
_refine_ls_goodness_of_fit_ref 1.058
_refine_ls_hydrogen_treatment mixed
_refine_ls_matrix_type full
_refine_ls_number_parameters 700
_refine_ls_number_reflns 11731
_refine_ls_number_restraints 51
_refine_ls_restrained_S_all 1.071
_refine_ls_R_factor_all 0.0882
_refine_ls_R_factor_gt 0.0562
_refine_ls_shift/su_max 0.167
_refine_ls_shift/su_mean 0.008
_refine_ls_structure_factor_coef Fsqd
_refine_ls_weighting_details 'calc w=1/[\s^2^(Fo^2^)+(0.0884P)^2^+1.4351P] where P=(Fo^2^+2Fc^2^)/3'
_refine_ls_weighting_scheme calc
_refine_ls_wR_factor_gt 0.1455
_refine_ls_wR_factor_ref 0.1576
_reflns_number_gt 8338
_reflns_number_total 11731
_reflns_threshold_expression >2sigma(I)
_cod_data_source_file b310635g.txt
_cod_data_source_block ktithf
_cod_depositor_comments
;
The following automatic conversions were performed:

'_symmetry_cell_setting' tag value 'monclinic' was replaced with
'monoclinic' value.

Automatic conversion script
Id: cif_fix_values 1646 2011-03-28 12:23:43Z adriana 
;
_cod_original_sg_symbol_H-M P21/n
_cod_database_code 7013620

loop_
_symmetry_equiv_pos_as_xyz
'x, y, z'
'-x+1/2, y+1/2, -z+1/2'
'-x, -y, -z'
'x-1/2, -y-1/2, z-1/2'

loop_
_atom_site_label
_atom_site_type_symbol
_atom_site_fract_x
_atom_site_fract_y
_atom_site_fract_z
_atom_site_U_iso_or_equiv
_atom_site_adp_type
_atom_site_occupancy
_atom_site_symmetry_multiplicity
_atom_site_calc_flag
_atom_site_refinement_flags
_atom_site_disorder_assembly
_atom_site_disorder_group
K1 K 0.16787(4) 0.27141(3) 0.23574(3) 0.03221(17) Uani 1 1 d . . .
Ti1 Ti 0.07719(3) 0.42382(2) 0.15330(2) 0.01835(13) Uani 1 1 d . . .
O1 O 0.19152(11) 0.37560(8) 0.15676(7) 0.0196(4) Uani 1 1 d . . .
C1 C 0.28008(16) 0.37191(12) 0.13810(11) 0.0193(5) Uani 1 1 d . . .
C2 C 0.35815(16) 0.40121(12) 0.17510(11) 0.0197(5) Uani 1 1 d . . .
C3 C 0.44983(17) 0.39404(13) 0.15593(12) 0.0245(6) Uani 1 1 d . . .
H3 H 0.5036 0.4124 0.1813 0.029 Uiso 1 1 calc R . .
C4 C 0.46621(17) 0.36102(13) 0.10104(12) 0.0266(6) Uani 1 1 d . . .
C5 C 0.38542(18) 0.33442(13) 0.06422(12) 0.0263(6) Uani 1 1 d . . .
H5 H 0.3948 0.3122 0.0262 0.032 Uiso 1 1 calc R . .
C6 C 0.29198(16) 0.33958(12) 0.08165(11) 0.0209(5) Uani 1 1 d . . .
C7 C 0.56746(19) 0.35361(16) 0.07932(14) 0.0371(7) Uani 1 1 d . . .
C8 C 0.64492(19) 0.39165(17) 0.12162(15) 0.0432(8) Uani 1 1 d . . .
H8A H 0.6277 0.4384 0.1216 0.065 Uiso 1 1 calc R . .
H8B H 0.7079 0.3864 0.1056 0.065 Uiso 1 1 calc R . .
H8C H 0.6486 0.3744 0.1647 0.065 Uiso 1 1 calc R . .
C9 C 0.5670(2) 0.3810(2) 0.01228(16) 0.0635(11) Uani 1 1 d . . .
H9A H 0.5234 0.3545 -0.0169 0.095 Uiso 1 1 calc R . .
H9B H 0.6328 0.3791 -0.0003 0.095 Uiso 1 1 calc R . .
H9C H 0.5447 0.4268 0.0112 0.095 Uiso 1 1 calc R . .
C10 C 0.5963(2) 0.28042(18) 0.0803(2) 0.0589(10) Uani 1 1 d . . .
H10A H 0.6015 0.2641 0.1238 0.088 Uiso 1 1 calc R . .
H10B H 0.6588 0.2755 0.0636 0.088 Uiso 1 1 calc R . .
H10C H 0.5468 0.2551 0.0543 0.088 Uiso 1 1 calc R . .
C11 C 0.33829(18) 0.44484(12) 0.23028(12) 0.0238(6) Uani 1 1 d . . .
H11A H 0.4016 0.4575 0.2531 0.029 Uiso 1 1 calc R . .
H11B H 0.3072 0.4857 0.2128 0.029 Uiso 1 1 calc R . .
O2 O 0.13334(11) 0.47091(8) 0.22818(8) 0.0217(4) Uani 1 1 d . . .
C12 C 0.17668(17) 0.43424(11) 0.27626(11) 0.0190(5) Uani 1 1 d . . .
C13 C 0.12191(16) 0.40955(12) 0.32310(11) 0.0192(5) Uani 1 1 d . . .
C14 C 0.16749(17) 0.37116(12) 0.37120(11) 0.0230(5) Uani 1 1 d . . .
H14 H 0.1301 0.3553 0.4027 0.028 Uiso 1 1 calc R . .
C15 C 0.26604(17) 0.35459(12) 0.37564(11) 0.0212(5) Uani 1 1 d . . .
C16 C 0.31772(17) 0.37827(12) 0.32783(11) 0.0209(5) Uani 1 1 d . . .
H16 H 0.3844 0.3673 0.3290 0.025 Uiso 1 1 calc R . .
C17 C 0.27567(16) 0.41732(12) 0.27837(11) 0.0192(5) Uani 1 1 d . . .
C18 C 0.31314(18) 0.31570(14) 0.43233(12) 0.0287(6) Uani 1 1 d . . .
C19 C 0.2575(2) 0.25137(16) 0.43921(17) 0.0494(8) Uani 1 1 d . . .
H19A H 0.2621 0.2236 0.4021 0.074 Uiso 1 1 calc R . .
H19B H 0.1892 0.2613 0.4429 0.074 Uiso 1 1 calc R . .
H19C H 0.2855 0.2280 0.4771 0.074 Uiso 1 1 calc R . .
C20 C 0.3047(2) 0.35683(17) 0.49271(14) 0.0459(8) Uani 1 1 d . . .
H20A H 0.3350 0.3328 0.5295 0.069 Uiso 1 1 calc R . .
H20B H 0.2361 0.3645 0.4974 0.069 Uiso 1 1 calc R . .
H20C H 0.3375 0.3992 0.4894 0.069 Uiso 1 1 calc R . .
C21 C 0.4183(2) 0.30024(19) 0.42829(16) 0.0533(9) Uani 1 1 d . . .
H21A H 0.4244 0.2739 0.3905 0.080 Uiso 1 1 calc R . .
H21B H 0.4443 0.2754 0.4657 0.080 Uiso 1 1 calc R . .
H21C H 0.4547 0.3414 0.4261 0.080 Uiso 1 1 calc R . .
C22 C 0.01488(16) 0.42619(12) 0.32259(12) 0.0225(5) Uani 1 1 d . . .
H22A H 0.0024 0.4363 0.3663 0.027 Uiso 1 1 calc R . .
H22B H 0.0017 0.4668 0.2975 0.027 Uiso 1 1 calc R . .
O3 O 0.02604(11) 0.36430(8) 0.20664(7) 0.0204(4) Uani 1 1 d . . .
C23 C -0.05009(16) 0.34755(12) 0.23692(11) 0.0194(5) Uani 1 1 d . . .
C24 C -0.11917(17) 0.30387(12) 0.20761(11) 0.0227(5) Uani 1 1 d . . .
C25 C -0.19567(18) 0.28649(13) 0.24123(12) 0.0270(6) Uani 1 1 d . . .
H25 H -0.2431 0.2567 0.2225 0.032 Uiso 1 1 calc R . .
C26 C -0.20599(17) 0.31104(13) 0.30173(12) 0.0266(6) Uani 1 1 d . . .
C27 C -0.13518(17) 0.35458(13) 0.32802(12) 0.0239(6) Uani 1 1 d . . .
H27 H -0.1405 0.3718 0.3689 0.029 Uiso 1 1 calc R . .
C28 C -0.05689(16) 0.37387(12) 0.29676(11) 0.0209(5) Uani 1 1 d . . .
C29 C -0.29359(19) 0.29156(14) 0.33571(13) 0.0315(6) Uani 1 1 d . . .
C30 C -0.3871(2) 0.3101(2) 0.29555(16) 0.0556(10) Uani 1 1 d . . .
H30A H -0.3924 0.3582 0.2928 0.083 Uiso 1 1 calc R . .
H30B H -0.4426 0.2925 0.3149 0.083 Uiso 1 1 calc R . .
H30C H -0.3867 0.2916 0.2532 0.083 Uiso 1 1 calc R . .
C31 C -0.2919(2) 0.21654(16) 0.34743(17) 0.0506(9) Uani 1 1 d . . .
H31A H -0.2927 0.1934 0.3071 0.076 Uiso 1 1 calc R . .
H31B H -0.3490 0.2038 0.3679 0.076 Uiso 1 1 calc R . .
H31C H -0.2330 0.2048 0.3748 0.076 Uiso 1 1 calc R . .
C32 C -0.2928(2) 0.32422(17) 0.40054(14) 0.0433(8) Uani 1 1 d . . .
H32A H -0.2323 0.3132 0.4265 0.065 Uiso 1 1 calc R . .
H32B H -0.3480 0.3082 0.4212 0.065 Uiso 1 1 calc R . .
H32C H -0.2976 0.3721 0.3954 0.065 Uiso 1 1 calc R . .
C33 C -0.11447(17) 0.28470(14) 0.13920(12) 0.0262(6) Uani 1 1 d . . .
H33A H -0.1340 0.3237 0.1131 0.031 Uiso 1 1 calc R . .
H33B H -0.1644 0.2505 0.1285 0.031 Uiso 1 1 calc R . .
O4 O 0.02569(11) 0.36640(8) 0.08362(7) 0.0203(4) Uani 1 1 d . . .
C34 C 0.04385(16) 0.30126(12) 0.08953(11) 0.0200(5) Uani 1 1 d . . .
C35 C 0.12997(17) 0.27455(12) 0.06920(11) 0.0208(5) Uani 1 1 d . . .
C36 C 0.14746(18) 0.20776(13) 0.07561(11) 0.0245(6) Uani 1 1 d . . .
H36 H 0.2050 0.1906 0.0616 0.029 Uiso 1 1 calc R . .
C37 C 0.08501(18) 0.16426(13) 0.10156(12) 0.0260(6) Uani 1 1 d . . .
C38 C 0.00276(19) 0.19205(13) 0.12328(12) 0.0263(6) Uani 1 1 d . . .
H38 H -0.0403 0.1640 0.1424 0.032 Uiso 1 1 calc R . .
C39 C -0.01924(16) 0.25909(13) 0.11821(11) 0.0222(5) Uani 1 1 d . . .
C40 C 0.1058(2) 0.09005(14) 0.10260(14) 0.0352(7) Uani 1 1 d . . .
C41 C 0.2042(3) 0.07598(18) 0.1389(2) 0.0694(12) Uani 1 1 d . . .
H41A H 0.2541 0.1016 0.1207 0.104 Uiso 1 1 calc R . .
H41B H 0.2189 0.0289 0.1361 0.104 Uiso 1 1 calc R . .
H41C H 0.2030 0.0883 0.1831 0.104 Uiso 1 1 calc R . .
C42 C 0.1055(3) 0.06570(16) 0.03451(18) 0.0576(10) Uani 1 1 d . . .
H42A H 0.0411 0.0724 0.0117 0.086 Uiso 1 1 calc R . .
H42B H 0.1217 0.0187 0.0347 0.086 Uiso 1 1 calc R . .
H42C H 0.1537 0.0904 0.0137 0.086 Uiso 1 1 calc R . .
C43 C 0.0289(3) 0.05024(17) 0.13239(19) 0.0595(10) Uani 1 1 d . . .
H43A H 0.0291 0.0629 0.1767 0.089 Uiso 1 1 calc R . .
H43B H 0.0435 0.0032 0.1298 0.089 Uiso 1 1 calc R . .
H43C H -0.0351 0.0591 0.1098 0.089 Uiso 1 1 calc R . .
C44 C 0.20213(17) 0.31810(13) 0.03947(11) 0.0226(5) Uani 1 1 d . . .
H44A H 0.2235 0.2942 0.0030 0.027 Uiso 1 1 calc R . .
H44B H 0.1675 0.3582 0.0229 0.027 Uiso 1 1 calc R . .
O6 O 0.08791(17) 0.18433(10) 0.30993(10) 0.0492(6) Uani 1 1 d . . .
C46 C 0.0042(3) 0.19768(17) 0.34022(18) 0.0531(9) Uani 1 1 d . . .
H46A H -0.0346 0.2331 0.3179 0.064 Uiso 1 1 calc R . .
H46B H 0.0226 0.2116 0.3843 0.064 Uiso 1 1 calc R . .
C47 C -0.0522(3) 0.13505(18) 0.3383(2) 0.0613(10) Uani 1 1 d . . .
H47A H -0.1016 0.1339 0.3011 0.074 Uiso 1 1 calc R . .
H47B H -0.0849 0.1297 0.3769 0.074 Uiso 1 1 calc R . .
C48 C 0.0241(3) 0.08148(17) 0.33387(19) 0.0558(9) Uani 1 1 d . . .
H48A H 0.0320 0.0544 0.3727 0.067 Uiso 1 1 calc R . .
H48B H 0.0061 0.0524 0.2972 0.067 Uiso 1 1 calc R . .
C49 C 0.1147(3) 0.11864(16) 0.3261(2) 0.0600(10) Uani 1 1 d . . .
H49A H 0.1588 0.1178 0.3658 0.072 Uiso 1 1 calc R . .
H49B H 0.1486 0.0985 0.2924 0.072 Uiso 1 1 calc R . .
O5 O 0.32845(16) 0.19495(11) 0.24945(12) 0.0567(6) Uani 1 1 d . . .
C51 C 0.3905(3) 0.2108(2) 0.2023(2) 0.0683(12) Uani 1 1 d . . .
H51A H 0.4263 0.2522 0.2131 0.082 Uiso 1 1 calc R . .
H51B H 0.3524 0.2161 0.1606 0.082 Uiso 1 1 calc R . .
C52 C 0.4603(3) 0.1530(2) 0.2017(2) 0.0806(13) Uani 1 1 d . . .
H52A H 0.4349 0.1192 0.1708 0.097 Uiso 1 1 calc R . .
H52B H 0.5247 0.1678 0.1914 0.097 Uiso 1 1 calc R . .
C53 C 0.4659(3) 0.1272(2) 0.2676(2) 0.0747(13) Uani 1 1 d . . .
H53A H 0.4788 0.0792 0.2686 0.090 Uiso 1 1 calc R . .
H53B H 0.5178 0.1497 0.2952 0.090 Uiso 1 1 calc R . .
O8 O 0.12882(12) 0.49036(8) 0.09557(8) 0.0252(4) Uani 1 1 d . . .
C54 C 0.3699(3) 0.14161(18) 0.28782(19) 0.0618(10) Uani 1 1 d . . .
H54A H 0.3277 0.1022 0.2823 0.074 Uiso 1 1 calc R . .
H54B H 0.3765 0.1543 0.3329 0.074 Uiso 1 1 calc R . .
C56 C 0.08936(18) 0.53802(13) 0.06328(11) 0.0253(6) Uani 1 1 d . . .
C57 C -0.00710(19) 0.55637(13) 0.06432(13) 0.0315(6) Uani 1 1 d . . .
H57 H -0.0319 0.5912 0.0375 0.038 Uiso 1 1 calc R . .
C58 C -0.06866(18) 0.52635(12) 0.10251(13) 0.0271(6) Uani 1 1 d . . .
O7 O -0.04230(12) 0.47933(8) 0.14084(8) 0.0259(4) Uani 1 1 d . . .
C60 C 0.1539(2) 0.57493(14) 0.02371(14) 0.0355(7) Uani 1 1 d . . .
H60A H 0.1900 0.6086 0.0495 0.053 Uiso 1 1 calc R . .
H60B H 0.1143 0.5961 -0.0115 0.053 Uiso 1 1 calc R . .
H60C H 0.1995 0.5443 0.0073 0.053 Uiso 1 1 calc R . .
C61 C -0.1718(2) 0.54862(16) 0.10250(17) 0.0459(8) Uani 1 1 d . . .
H61A H -0.2145 0.5101 0.1013 0.069 Uiso 1 1 calc R . .
H61B H -0.1900 0.5762 0.0654 0.069 Uiso 1 1 calc R . .
H61C H -0.1782 0.5741 0.1408 0.069 Uiso 1 1 calc R . .
O1S O -0.2439(6) 0.5256(4) 0.3601(3) 0.216(3) Uani 1 1 d DU . .
C2S C -0.3121(12) 0.5018(8) 0.3033(6) 0.109(6) Uani 0.50 1 d PDU A 1
H2S1 H -0.3214 0.4535 0.3045 0.131 Uiso 0.50 1 calc PR A 1
H2S2 H -0.3761 0.5237 0.3015 0.131 Uiso 0.50 1 calc PR A 1
C3S C -0.2642(14) 0.5197(10) 0.2542(7) 0.166(9) Uani 0.50 1 d PDU A 1
H3S1 H -0.3105 0.5266 0.2161 0.200 Uiso 0.50 1 calc PR A 1
H3S2 H -0.2177 0.4849 0.2452 0.200 Uiso 0.50 1 calc PR A 1
C4S C -0.2138(11) 0.5797(7) 0.2716(7) 0.106(5) Uani 0.50 1 d PDU A 1
H4S1 H -0.1455 0.5759 0.2628 0.127 Uiso 0.50 1 calc PR A 1
H4S2 H -0.2440 0.6166 0.2463 0.127 Uiso 0.50 1 calc PR A 1
C5S C -0.2168(15) 0.5918(6) 0.3318(7) 0.132(6) Uani 0.50 1 d PDU A 1
H5S1 H -0.2662 0.6257 0.3379 0.158 Uiso 0.50 1 calc PR A 1
H5S2 H -0.1530 0.6072 0.3517 0.158 Uiso 0.50 1 calc PR A 1
C6S C -0.2360(17) 0.5987(6) 0.3501(7) 0.120(5) Uani 0.50 1 d PDU A 2
H6S1 H -0.2941 0.6214 0.3624 0.144 Uiso 0.50 1 calc PR A 2
H6S2 H -0.1781 0.6165 0.3758 0.144 Uiso 0.50 1 calc PR A 2
C7S C -0.2287(14) 0.6077(7) 0.2891(7) 0.132(7) Uani 0.50 1 d PDU A 2
H7S1 H -0.1736 0.6373 0.2834 0.158 Uiso 0.50 1 calc PR A 2
H7S2 H -0.2888 0.6278 0.2682 0.158 Uiso 0.50 1 calc PR A 2
C8S C -0.2133(19) 0.5443(10) 0.2627(9) 0.183(11) Uani 0.50 1 d PDU A 2
H8S1 H -0.2290 0.5450 0.2163 0.219 Uiso 0.50 1 calc PR A 2
H8S2 H -0.1453 0.5300 0.2729 0.219 Uiso 0.50 1 calc PR A 2
C9S C -0.2748(12) 0.5039(8) 0.2899(7) 0.142(7) Uani 0.50 1 d PDU A 2
H9S1 H -0.2614 0.4567 0.2828 0.170 Uiso 0.50 1 calc PR A 2
H9S2 H -0.3437 0.5137 0.2761 0.170 Uiso 0.50 1 calc PR A 2

loop_
_atom_site_aniso_label
_atom_site_aniso_U_11
_atom_site_aniso_U_22
_atom_site_aniso_U_33
_atom_site_aniso_U_23
_atom_site_aniso_U_13
_atom_site_aniso_U_12
K1 0.0375(3) 0.0225(3) 0.0355(4) 0.0096(3) -0.0011(3) 0.0035(2)
Ti1 0.0207(2) 0.0154(2) 0.0189(2) 0.00425(18) 0.00194(17) 0.00253(17)
O1 0.0215(8) 0.0185(9) 0.0186(9) 0.0008(7) 0.0011(7) -0.0007(7)
C1 0.0217(12) 0.0162(13) 0.0198(13) 0.0054(10) 0.0020(10) 0.0000(10)
C2 0.0242(13) 0.0180(13) 0.0171(12) 0.0026(10) 0.0023(10) -0.0027(10)
C3 0.0223(13) 0.0278(15) 0.0233(14) 0.0022(11) 0.0020(10) -0.0042(11)
C4 0.0228(13) 0.0335(16) 0.0243(14) 0.0014(12) 0.0057(10) -0.0021(11)
C5 0.0287(14) 0.0303(15) 0.0205(13) -0.0002(11) 0.0060(11) 0.0004(11)
C6 0.0222(12) 0.0208(14) 0.0197(13) 0.0021(10) 0.0022(10) 0.0018(10)
C7 0.0240(14) 0.054(2) 0.0344(16) -0.0063(14) 0.0098(12) -0.0069(13)
C8 0.0254(14) 0.058(2) 0.0479(19) -0.0058(16) 0.0103(13) -0.0049(14)
C9 0.0382(18) 0.120(4) 0.0350(19) 0.003(2) 0.0152(15) -0.015(2)
C10 0.0321(17) 0.065(3) 0.082(3) -0.027(2) 0.0165(17) 0.0042(16)
C11 0.0265(13) 0.0193(14) 0.0255(14) -0.0024(11) 0.0028(11) -0.0068(10)
O2 0.0279(9) 0.0143(9) 0.0227(9) 0.0000(7) 0.0023(7) 0.0000(7)
C12 0.0257(12) 0.0106(12) 0.0201(13) -0.0031(10) 0.0004(10) -0.0026(9)
C13 0.0228(12) 0.0157(13) 0.0190(13) -0.0055(10) 0.0019(10) -0.0035(10)
C14 0.0271(13) 0.0236(14) 0.0187(13) -0.0037(11) 0.0043(10) -0.0060(10)
C15 0.0237(12) 0.0197(13) 0.0196(13) -0.0028(10) 0.0000(10) -0.0026(10)
C16 0.0195(12) 0.0211(14) 0.0216(13) -0.0042(10) -0.0003(10) -0.0022(10)
C17 0.0246(12) 0.0146(13) 0.0186(12) -0.0051(10) 0.0027(10) -0.0063(10)
C18 0.0306(14) 0.0304(16) 0.0240(14) 0.0053(12) -0.0019(11) -0.0014(11)
C19 0.057(2) 0.039(2) 0.050(2) 0.0181(16) -0.0020(16) -0.0013(15)
C20 0.059(2) 0.050(2) 0.0258(16) 0.0007(14) -0.0065(14) 0.0074(16)
C21 0.0409(18) 0.076(3) 0.0427(19) 0.0212(18) 0.0026(15) 0.0177(17)
C22 0.0233(12) 0.0219(14) 0.0226(13) -0.0021(11) 0.0044(10) 0.0015(10)
O3 0.0223(8) 0.0207(9) 0.0185(9) 0.0016(7) 0.0039(7) -0.0025(7)
C23 0.0191(12) 0.0184(13) 0.0208(13) 0.0057(10) 0.0027(10) 0.0014(10)
C24 0.0219(12) 0.0249(14) 0.0205(13) 0.0023(11) -0.0013(10) -0.0007(10)
C25 0.0241(13) 0.0292(15) 0.0276(14) 0.0018(12) 0.0024(11) -0.0089(11)
C26 0.0239(13) 0.0305(16) 0.0256(14) 0.0039(12) 0.0034(11) -0.0006(11)
C27 0.0241(13) 0.0277(15) 0.0203(13) 0.0006(11) 0.0048(10) 0.0027(11)
C28 0.0213(12) 0.0197(13) 0.0216(13) 0.0016(10) 0.0016(10) 0.0029(10)
C29 0.0275(14) 0.0391(17) 0.0292(15) 0.0021(13) 0.0089(11) -0.0081(12)
C30 0.0302(16) 0.094(3) 0.043(2) 0.0112(19) 0.0092(14) -0.0032(17)
C31 0.054(2) 0.045(2) 0.056(2) 0.0036(16) 0.0242(17) -0.0134(16)
C32 0.0417(17) 0.054(2) 0.0374(18) 0.0002(15) 0.0179(14) -0.0107(15)
C33 0.0223(13) 0.0318(16) 0.0240(14) -0.0012(11) -0.0001(10) -0.0068(11)
O4 0.0227(8) 0.0204(9) 0.0168(9) 0.0038(7) -0.0020(7) 0.0031(7)
C34 0.0238(12) 0.0220(14) 0.0123(12) -0.0006(10) -0.0066(9) 0.0004(10)
C35 0.0233(12) 0.0236(14) 0.0138(12) -0.0002(10) -0.0050(10) -0.0006(10)
C36 0.0281(13) 0.0244(14) 0.0195(13) -0.0028(11) -0.0049(10) 0.0025(11)
C37 0.0324(14) 0.0222(14) 0.0211(13) 0.0008(11) -0.0077(11) -0.0015(11)
C38 0.0343(14) 0.0251(15) 0.0173(13) 0.0026(11) -0.0067(10) -0.0093(11)
C39 0.0220(12) 0.0280(15) 0.0155(12) -0.0021(10) -0.0027(10) -0.0039(10)
C40 0.0426(16) 0.0201(15) 0.0400(17) 0.0051(12) -0.0092(13) -0.0005(12)
C41 0.067(2) 0.035(2) 0.097(3) 0.023(2) -0.030(2) 0.0014(17)
C42 0.081(3) 0.0266(19) 0.064(2) -0.0054(16) 0.003(2) 0.0023(17)
C43 0.077(3) 0.0297(19) 0.069(3) 0.0143(17) -0.001(2) -0.0065(17)
C44 0.0257(13) 0.0263(14) 0.0157(12) 0.0008(10) 0.0011(10) 0.0009(10)
O6 0.0699(15) 0.0352(13) 0.0448(13) 0.0102(10) 0.0168(11) 0.0066(11)
C46 0.067(2) 0.038(2) 0.056(2) 0.0104(16) 0.0157(18) 0.0142(17)
C47 0.052(2) 0.054(2) 0.076(3) -0.005(2) -0.0002(19) 0.0034(17)
C48 0.066(2) 0.036(2) 0.067(2) -0.0026(17) 0.0159(19) -0.0033(17)
C49 0.062(2) 0.0294(19) 0.089(3) -0.0036(18) 0.007(2) 0.0029(16)
O5 0.0497(13) 0.0412(14) 0.0759(18) 0.0113(12) -0.0076(12) 0.0144(11)
C51 0.053(2) 0.062(3) 0.086(3) 0.034(2) -0.008(2) -0.0021(18)
C52 0.052(2) 0.100(4) 0.090(3) 0.018(3) 0.007(2) 0.021(2)
C53 0.043(2) 0.053(2) 0.125(4) 0.037(2) -0.003(2) 0.0019(17)
O8 0.0270(9) 0.0225(10) 0.0260(10) 0.0078(8) 0.0030(7) 0.0025(7)
C54 0.076(3) 0.044(2) 0.061(2) 0.0101(18) -0.009(2) 0.0195(19)
C56 0.0353(14) 0.0202(14) 0.0188(13) 0.0017(11) -0.0045(11) -0.0068(11)
C57 0.0340(15) 0.0219(15) 0.0359(16) 0.0119(12) -0.0086(12) 0.0036(11)
C58 0.0299(14) 0.0166(14) 0.0328(15) -0.0016(12) -0.0057(11) 0.0054(11)
O7 0.0267(9) 0.0211(10) 0.0298(10) 0.0030(8) 0.0030(7) 0.0041(7)
C60 0.0412(16) 0.0279(16) 0.0354(16) 0.0129(13) -0.0046(13) -0.0114(12)
C61 0.0341(16) 0.0407(19) 0.062(2) 0.0103(16) 0.0005(15) 0.0108(14)
O1S 0.300(8) 0.198(6) 0.141(4) 0.035(4) -0.017(5) -0.024(6)
C2S 0.151(15) 0.071(8) 0.106(8) -0.001(7) 0.022(7) -0.020(9)
C3S 0.168(17) 0.23(2) 0.092(7) -0.015(11) -0.003(9) -0.102(16)
C4S 0.078(8) 0.087(11) 0.165(12) 0.029(9) 0.064(10) 0.022(8)
C5S 0.129(14) 0.061(7) 0.202(15) -0.065(8) 0.011(14) 0.013(8)
C6S 0.151(11) 0.100(7) 0.120(9) -0.017(7) 0.060(9) 0.067(8)
C7S 0.172(15) 0.105(11) 0.117(10) 0.083(10) 0.014(11) 0.065(9)
C8S 0.18(2) 0.26(3) 0.125(11) -0.046(13) 0.080(14) 0.093(17)
C9S 0.100(11) 0.093(9) 0.211(14) -0.027(11) -0.078(12) 0.068(8)

loop_
_atom_type_symbol
_atom_type_description
_atom_type_scat_dispersion_real
_atom_type_scat_dispersion_imag
_atom_type_scat_source
C C 0.0033 0.0016 'International Tables Vol C Tables 4.2.6.8 and 6.1.1.4'
H H 0.0000 0.0000 'International Tables Vol C Tables 4.2.6.8 and 6.1.1.4'
O O 0.0106 0.0060 'International Tables Vol C Tables 4.2.6.8 and 6.1.1.4'
K K 0.2009 0.2494 'International Tables Vol C Tables 4.2.6.8 and 6.1.1.4'
Ti Ti 0.2776 0.4457 'International Tables Vol C Tables 4.2.6.8 and 6.1.1.4'

loop_
_geom_angle_atom_site_label_1
_geom_angle_atom_site_label_2
_geom_angle_atom_site_label_3
_geom_angle
_geom_angle_site_symmetry_1
_geom_angle_site_symmetry_3
_geom_angle_publ_flag
O6 K1 O5 86.98(7) . . ?
O6 K1 O1 162.04(6) . . ?
O5 K1 O1 110.84(6) . . ?
O6 K1 O3 104.62(6) . . ?
O5 K1 O3 168.40(7) . . ?
O1 K1 O3 57.56(5) . . ?
O6 K1 C17 127.79(7) . . ?
O5 K1 C17 97.94(7) . . ?
O1 K1 C17 54.13(5) . . ?
O3 K1 C17 75.25(5) . . ?
O6 K1 C23 82.51(6) . . ?
O5 K1 C23 169.49(7) . . ?
O1 K1 C23 79.67(5) . . ?
O3 K1 C23 22.12(5) . . ?
C17 K1 C23 88.13(6) . . ?
O6 K1 C1 175.52(7) . . ?
O5 K1 C1 89.05(7) . . ?
O1 K1 C1 21.79(5) . . ?
O3 K1 C1 79.35(5) . . ?
C17 K1 C1 54.91(6) . . ?
C23 K1 C1 101.46(6) . . ?
O6 K1 C39 93.14(7) . . ?
O5 K1 C39 126.03(7) . . ?
O1 K1 C39 74.82(5) . . ?
O3 K1 C39 54.29(6) . . ?
C17 K1 C39 122.51(6) . . ?
C23 K1 C39 55.50(6) . . ?
C1 K1 C39 87.50(6) . . ?
O6 K1 C12 119.48(6) . . ?
O5 K1 C12 121.45(7) . . ?
O1 K1 C12 53.61(5) . . ?
O3 K1 C12 52.96(5) . . ?
C17 K1 C12 23.92(6) . . ?
C23 K1 C12 64.22(6) . . ?
C1 K1 C12 64.52(6) . . ?
C39 K1 C12 105.07(6) . . ?
O6 K1 C34 116.79(7) . . ?
O5 K1 C34 121.48(7) . . ?
O1 K1 C34 52.45(5) . . ?
O3 K1 C34 53.19(5) . . ?
C17 K1 C34 104.50(6) . . ?
C23 K1 C34 64.58(6) . . ?
C1 K1 C34 63.77(6) . . ?
C39 K1 C34 23.73(6) . . ?
C12 K1 C34 93.41(6) . . ?
O6 K1 C16 109.75(7) . . ?
O5 K1 C16 82.07(7) . . ?
O1 K1 C16 76.18(5) . . ?
O3 K1 C16 93.94(5) . . ?
C17 K1 C16 23.45(6) . . ?
C23 K1 C16 100.96(6) . . ?
C1 K1 C16 71.71(6) . . ?
C39 K1 C16 145.41(6) . . ?
C12 K1 C16 41.20(6) . . ?
C34 K1 C16 127.76(6) . . ?
O6 K1 C13 95.90(6) . . ?
O5 K1 C13 127.17(7) . . ?
O1 K1 C13 75.43(5) . . ?
O3 K1 C13 52.88(5) . . ?
C17 K1 C13 41.57(5) . . ?
C23 K1 C13 53.95(6) . . ?
C1 K1 C13 88.17(6) . . ?
C39 K1 C13 106.53(6) . . ?
C12 K1 C13 23.68(6) . . ?
C34 K1 C13 103.98(6) . . ?
C16 K1 C13 47.33(6) . . ?
O3 Ti1 O1 90.86(7) . . ?
O3 Ti1 O2 87.81(7) . . ?
O1 Ti1 O2 87.89(7) . . ?
O3 Ti1 O4 86.91(7) . . ?
O1 Ti1 O4 87.44(7) . . ?
O2 Ti1 O4 172.90(7) . . ?
O3 Ti1 O7 94.66(7) . . ?
O1 Ti1 O7 173.94(7) . . ?
O2 Ti1 O7 94.79(7) . . ?
O4 Ti1 O7 90.37(7) . . ?
O3 Ti1 O8 178.09(7) . . ?
O1 Ti1 O8 91.04(7) . . ?
O2 Ti1 O8 92.04(7) . . ?
O4 Ti1 O8 93.40(7) . . ?
O7 Ti1 O8 83.45(7) . . ?
O3 Ti1 K1 45.42(5) . . ?
O1 Ti1 K1 45.45(5) . . ?
O2 Ti1 K1 86.34(5) . . ?
O4 Ti1 K1 86.57(5) . . ?
O7 Ti1 K1 140.05(5) . . ?
O8 Ti1 K1 136.48(5) . . ?
C1 O1 Ti1 145.83(15) . . ?
C1 O1 K1 108.41(13) . . ?
Ti1 O1 K1 105.72(7) . . ?
O1 C1 C6 118.9(2) . . ?
O1 C1 C2 119.2(2) . . ?
C6 C1 C2 121.9(2) . . ?
O1 C1 K1 49.80(10) . . ?
C6 C1 K1 110.53(16) . . ?
C2 C1 K1 106.63(15) . . ?
C3 C2 C1 117.8(2) . . ?
C3 C2 C11 122.6(2) . . ?
C1 C2 C11 119.2(2) . . ?
C2 C3 C4 122.7(2) . . ?
C3 C4 C5 117.6(2) . . ?
C3 C4 C7 122.8(2) . . ?
C5 C4 C7 119.6(2) . . ?
C6 C5 C4 122.1(2) . . ?
C5 C6 C1 117.9(2) . . ?
C5 C6 C44 123.2(2) . . ?
C1 C6 C44 118.6(2) . . ?
C8 C7 C9 107.3(3) . . ?
C8 C7 C4 112.2(2) . . ?
C9 C7 C4 109.7(2) . . ?
C8 C7 C10 108.3(3) . . ?
C9 C7 C10 109.7(3) . . ?
C4 C7 C10 109.6(2) . . ?
C17 C11 C2 118.2(2) . . ?
C12 O2 Ti1 117.11(14) . . ?
O2 C12 C17 120.5(2) . . ?
O2 C12 C13 120.2(2) . . ?
C17 C12 C13 119.2(2) . . ?
O2 C12 K1 109.86(13) . . ?
C17 C12 K1 77.31(13) . . ?
C13 C12 K1 80.13(13) . . ?
C14 C13 C12 119.1(2) . . ?
C14 C13 C22 119.7(2) . . ?
C12 C13 C22 121.1(2) . . ?
C14 C13 K1 81.23(14) . . ?
C12 C13 K1 76.19(13) . . ?
C22 C13 K1 114.39(14) . . ?
C13 C14 C15 123.2(2) . . ?
C13 C14 K1 75.96(14) . . ?
C15 C14 K1 80.12(14) . . ?
C16 C15 C14 116.4(2) . . ?
C16 C15 C18 123.1(2) . . ?
C14 C15 C18 120.4(2) . . ?
C15 C16 C17 122.9(2) . . ?
C15 C16 K1 82.79(14) . . ?
C17 C16 K1 75.62(13) . . ?
C16 C17 C12 119.1(2) . . ?
C16 C17 C11 119.8(2) . . ?
C12 C17 C11 121.0(2) . . ?
C16 C17 K1 80.93(14) . . ?
C12 C17 K1 78.78(13) . . ?
C11 C17 K1 113.99(14) . . ?
C21 C18 C15 113.3(2) . . ?
C21 C18 C19 109.3(3) . . ?
C15 C18 C19 109.9(2) . . ?
C21 C18 C20 108.8(2) . . ?
C15 C18 C20 108.3(2) . . ?
C19 C18 C20 107.1(2) . . ?
C28 C22 C13 116.6(2) . . ?
C23 O3 Ti1 146.71(15) . . ?
C23 O3 K1 107.44(13) . . ?
Ti1 O3 K1 105.85(7) . . ?
O3 C23 C28 118.6(2) . . ?
O3 C23 C24 118.8(2) . . ?
C28 C23 C24 122.6(2) . . ?
O3 C23 K1 50.45(11) . . ?
C28 C23 K1 109.28(15) . . ?
C24 C23 K1 105.93(15) . . ?
C25 C24 C23 117.0(2) . . ?
C25 C24 C33 123.1(2) . . ?
C23 C24 C33 119.4(2) . . ?
C24 C25 C26 123.0(2) . . ?
C27 C26 C25 117.1(2) . . ?
C27 C26 C29 122.3(2) . . ?
C25 C26 C29 120.6(2) . . ?
C28 C27 C26 122.6(2) . . ?
C27 C28 C23 117.7(2) . . ?
C27 C28 C22 122.6(2) . . ?
C23 C28 C22 119.5(2) . . ?
C30 C29 C32 108.8(3) . . ?
C30 C29 C26 110.0(2) . . ?
C32 C29 C26 112.8(2) . . ?
C30 C29 C31 109.4(3) . . ?
C32 C29 C31 106.4(2) . . ?
C26 C29 C31 109.4(2) . . ?
C24 C33 C39 119.8(2) . . ?
C34 O4 Ti1 117.56(13) . . ?
O4 C34 C39 121.1(2) . . ?
O4 C34 C35 120.0(2) . . ?
C39 C34 C35 118.9(2) . . ?
O4 C34 K1 109.05(13) . . ?
C39 C34 K1 76.85(13) . . ?
C35 C34 K1 81.76(13) . . ?
C36 C35 C34 119.2(2) . . ?
C36 C35 C44 119.6(2) . . ?
C34 C35 C44 121.2(2) . . ?
C36 C35 K1 82.97(14) . . ?
C34 C35 K1 74.77(13) . . ?
C44 C35 K1 113.37(14) . . ?
C35 C36 C37 123.4(2) . . ?
C36 C37 C38 116.2(2) . . ?
C36 C37 C40 120.3(2) . . ?
C38 C37 C40 123.4(2) . . ?
C39 C38 C37 123.2(2) . . ?
C39 C38 K1 74.17(13) . . ?
C37 C38 K1 85.23(15) . . ?
C38 C39 C34 119.0(2) . . ?
C38 C39 C33 119.8(2) . . ?
C34 C39 C33 121.1(2) . . ?
C38 C39 K1 82.67(14) . . ?
C34 C39 K1 79.42(13) . . ?
C33 C39 K1 111.77(14) . . ?
C41 C40 C43 108.5(3) . . ?
C41 C40 C37 110.4(2) . . ?
C43 C40 C37 112.7(3) . . ?
C41 C40 C42 109.2(3) . . ?
C43 C40 C42 107.1(3) . . ?
C37 C40 C42 108.8(2) . . ?
C6 C44 C35 117.0(2) . . ?
C46 O6 C49 106.0(2) . . ?
C46 O6 K1 123.67(18) . . ?
C49 O6 K1 130.3(2) . . ?
O6 C46 C47 106.2(3) . . ?
C46 C47 C48 104.1(3) . . ?
C49 C48 C47 104.2(3) . . ?
O6 C49 C48 107.5(3) . . ?
C51 O5 C54 109.6(3) . . ?
C51 O5 K1 110.29(18) . . ?
C54 O5 K1 140.0(2) . . ?
O5 C51 C52 105.4(3) . . ?
O5 C51 K1 46.96(14) . . ?
C52 C51 K1 148.9(3) . . ?
C53 C52 C51 103.3(4) . . ?
C54 C53 C52 104.5(3) . . ?
C56 O8 Ti1 132.78(16) . . ?
O5 C54 C53 107.5(3) . . ?
O8 C56 C57 123.4(2) . . ?
O8 C56 C60 115.9(2) . . ?
C57 C56 C60 120.7(2) . . ?
C58 C57 C56 123.2(2) . . ?
O7 C58 C57 123.4(2) . . ?
O7 C58 C61 115.4(2) . . ?
C57 C58 C61 121.1(2) . . ?
C58 O7 Ti1 132.71(16) . . ?
C6S O1S C2S 104.3(11) . . ?
C6S O1S C5S 19.4(9) . . ?
C2S O1S C5S 97.0(9) . . ?
C6S O1S C9S 99.0(9) . . ?
C2S O1S C9S 23.0(9) . . ?
C5S O1S C9S 85.6(10) . . ?
C3S C2S O1S 102.4(10) . . ?
C2S C3S C4S 107.2(10) . . ?
C5S C4S C3S 110.2(9) . . ?
C4S C5S O1S 104.8(9) . . ?
C7S C6S O1S 106.8(10) . . ?
C6S C7S C8S 107.1(12) . . ?
C9S C8S C7S 104.3(13) . . ?
C8S C9S O1S 96.9(12) . . ?

loop_
_geom_bond_atom_site_label_1
_geom_bond_atom_site_label_2
_geom_bond_distance
_geom_bond_site_symmetry_2
_geom_bond_publ_flag
K1 O6 2.693(2) . ?
K1 O5 2.706(2) . ?
K1 O1 2.7476(17) . ?
K1 O3 2.7479(17) . ?
K1 C17 3.398(2) . ?
K1 C23 3.400(2) . ?
K1 C1 3.413(2) . ?
K1 C39 3.416(2) . ?
K1 C12 3.417(2) . ?
K1 C34 3.449(2) . ?
K1 C16 3.464(2) . ?
K1 C13 3.467(2) . ?
Ti1 O3 1.8547(16) . ?
Ti1 O1 1.8593(16) . ?
Ti1 O2 1.9503(17) . ?
Ti1 O4 1.9622(17) . ?
Ti1 O7 1.9989(17) . ?
Ti1 O8 2.0130(17) . ?
O1 C1 1.335(3) . ?
C1 C6 1.398(3) . ?
C1 C2 1.401(3) . ?
C2 C3 1.386(3) . ?
C2 C11 1.523(3) . ?
C3 C4 1.390(4) . ?
C4 C5 1.405(4) . ?
C4 C7 1.535(4) . ?
C5 C6 1.392(3) . ?
C6 C44 1.520(3) . ?
C7 C8 1.535(4) . ?
C7 C9 1.535(4) . ?
C7 C10 1.539(5) . ?
C11 C17 1.523(3) . ?
O2 C12 1.354(3) . ?
C12 C17 1.412(3) . ?
C12 C13 1.413(3) . ?
C13 C14 1.386(4) . ?
C13 C22 1.522(3) . ?
C14 C15 1.402(3) . ?
C15 C16 1.396(3) . ?
C15 C18 1.530(4) . ?
C16 C17 1.396(3) . ?
C18 C21 1.505(4) . ?
C18 C19 1.533(4) . ?
C18 C20 1.551(4) . ?
C22 C28 1.518(3) . ?
O3 C23 1.342(3) . ?
C23 C28 1.398(3) . ?
C23 C24 1.402(3) . ?
C24 C25 1.391(3) . ?
C24 C33 1.520(3) . ?
C25 C26 1.406(4) . ?
C26 C27 1.393(4) . ?
C26 C29 1.535(3) . ?
C27 C28 1.392(3) . ?
C29 C30 1.522(4) . ?
C29 C32 1.534(4) . ?
C29 C31 1.544(4) . ?
C33 C39 1.533(3) . ?
O4 C34 1.350(3) . ?
C34 C39 1.412(3) . ?
C34 C35 1.423(3) . ?
C35 C36 1.382(4) . ?
C35 C44 1.526(3) . ?
C36 C37 1.394(4) . ?
C37 C38 1.398(4) . ?
C37 C40 1.534(4) . ?
C38 C39 1.397(4) . ?
C40 C41 1.522(4) . ?
C40 C43 1.531(4) . ?
C40 C42 1.535(5) . ?
O6 C46 1.417(4) . ?
O6 C49 1.417(4) . ?
C46 C47 1.492(5) . ?
C47 C48 1.529(5) . ?
C48 C49 1.492(5) . ?
O5 C51 1.432(4) . ?
O5 C54 1.439(4) . ?
C51 C52 1.523(6) . ?
C52 C53 1.496(6) . ?
C53 C54 1.475(5) . ?
O8 C56 1.276(3) . ?
C56 C57 1.392(4) . ?
C56 C60 1.498(4) . ?
C57 C58 1.385(4) . ?
C58 O7 1.284(3) . ?
C58 C61 1.501(4) . ?
O1S C6S 1.506(12) . ?
O1S C2S 1.533(12) . ?
O1S C5S 1.538(13) . ?
O1S C9S 1.576(13) . ?
C2S C3S 1.352(14) . ?
C3S C4S 1.433(17) . ?
C4S C5S 1.314(14) . ?
C6S C7S 1.329(13) . ?
C7S C8S 1.430(18) . ?
C8S C9S 1.361(16) . ?
